data_4326977
loop_
_publ_author_name
'Chia-Nung Tsai'
'Marco M. Allard'
'Richard L. Lord'
'Dao-Wen Luo'
'Yuan-Jang Chen'
'H. Bernhard Schlegel'
'John F. Endicott'

_publ_section_title
;
 Characterization of Low Energy Charge Transfer Transitions in
 (terpyridine)(bipyridine)Ruthenium(II) Complexes and their
 Cyanide-Bridged Bi- and Tri-Metallic Analogues
;
_journal_name_full 'Inorganic Chemistry'
_journal_page_first 11965
_journal_page_last 11977
_journal_paper_doi 10.1021/ic2010387
_journal_volume 50
_journal_year 2011
_chemical_formula_moiety 'C25 H19 I N5 Ru, F6 P'
_chemical_formula_sum 'C25 H19 F6 I N5 P Ru'
_chemical_formula_weight 762.39
_space_group_IT_number 14
_symmetry_cell_setting monoclinic
_symmetry_Int_Tables_number 14
_symmetry_space_group_name_Hall '-P 2ybc'
_symmetry_space_group_name_H-M 'P 1 21/c 1'
_atom_sites_solution_hydrogens geom
_atom_sites_solution_primary direct
_atom_sites_solution_secondary difmap
_audit_creation_method SHELXL-97
_cell_angle_alpha 90.00
_cell_angle_beta 110.069(2)
_cell_angle_gamma 90.00
_cell_formula_units_Z 4
_cell_length_a 12.7441(3)
_cell_length_b 13.8426(2)
_cell_length_c 15.5076(3)
_cell_measurement_reflns_used 7861
_cell_measurement_temperature 110(2)
_cell_measurement_theta_max 29.1305
_cell_measurement_theta_min 2.7910
_cell_volume 2569.61(9)
_computing_cell_refinement
; 
CrysAlis RED, Oxford Diffraction Ltd., 
Version 1.171.32.29 (release 10-06-2008 CrysAlis171 .NET) 
(compiled Jun 10 2008,16:49:55) 
;
_computing_data_collection
; 
CrysAlis CCD, Oxford Diffraction Ltd., 
Version 1.171.32.29 (release 10-06-2008 CrysAlis171 .NET) 
(compiled Jun 10 2008,16:49:55) 
;
_computing_data_reduction
; 
CrysAlis RED, Oxford Diffraction Ltd., 
Version 1.171.32.29 (release 10-06-2008 CrysAlis171 .NET) 
(compiled Jun 10 2008,16:49:55) 
;
_computing_molecular_graphics 'Bruker SHELXTL'
_computing_publication_material 'Bruker SHELXTL'
_computing_structure_refinement 'SHELXL-97 (Sheldrick, 2008)'
_computing_structure_solution 'SHELXS-97 (Sheldrick, 2008)'
_diffrn_ambient_temperature 110(2)
_diffrn_measured_fraction_theta_full 0.999
_diffrn_measured_fraction_theta_max 0.858
_diffrn_measurement_device_type 'CCD detector'
_diffrn_measurement_method '\w scans'
_diffrn_radiation_monochromator graphite
_diffrn_radiation_probe x-ray
_diffrn_radiation_type MoK\a
_diffrn_radiation_wavelength 0.71073
_diffrn_reflns_av_R_equivalents 0.0195
_diffrn_reflns_av_sigmaI/netI 0.0358
_diffrn_reflns_limit_h_max 16
_diffrn_reflns_limit_h_min -12
_diffrn_reflns_limit_k_max 18
_diffrn_reflns_limit_k_min -10
_diffrn_reflns_limit_l_max 20
_diffrn_reflns_limit_l_min -19
_diffrn_reflns_number 12279
_diffrn_reflns_theta_full 26.00
_diffrn_reflns_theta_max 29.20
_diffrn_reflns_theta_min 2.80
_diffrn_source 'fine-focus sealed tube'
_exptl_absorpt_coefficient_mu 1.944
_exptl_absorpt_correction_T_max 1.00000
_exptl_absorpt_correction_T_min 0.94734
_exptl_absorpt_correction_type multi-scan
_exptl_absorpt_process_details
; 
CrysAlisPro, Oxford Diffraction Ltd., 
Version 1.171.33.46 (release 27-08-2009 CrysAlis171 .NET) 
(compiled Aug 27 2009,17:19:36) 
empirical absorption correction using spherical harmonics, 
 implemented in SCALE3 ABSPACK scaling algorithm. 
;
_exptl_crystal_colour black
_exptl_crystal_density_diffrn 1.971
_exptl_crystal_description parallelepiped
_exptl_crystal_F_000 1480
_exptl_crystal_size_max 0.62
_exptl_crystal_size_mid 0.22
_exptl_crystal_size_min 0.20
_refine_diff_density_max 0.842
_refine_diff_density_min -0.743
_refine_diff_density_rms 0.098
_refine_ls_extinction_method none
_refine_ls_goodness_of_fit_ref 0.983
_refine_ls_hydrogen_treatment constr
_refine_ls_matrix_type full
_refine_ls_number_parameters 352
_refine_ls_number_reflns 5969
_refine_ls_number_restraints 0
_refine_ls_restrained_S_all 0.983
_refine_ls_R_factor_all 0.0367
_refine_ls_R_factor_gt 0.0270
_refine_ls_shift/su_max 0.001
_refine_ls_shift/su_mean 0.000
_refine_ls_structure_factor_coef Fsqd
_refine_ls_weighting_details 'calc w=1/[\s^2^(Fo^2^)+(0.0353P)^2^+0.0000P] where P=(Fo^2^+2Fc^2^)/3'
_refine_ls_weighting_scheme calc
_refine_ls_wR_factor_gt 0.0615
_refine_ls_wR_factor_ref 0.0633
_reflns_number_gt 4857
_reflns_number_total 5969
_reflns_threshold_expression >2sigma(I)
_cod_data_source_file ic2010387_si_002_5.cif
_cod_data_source_block rui
_cod_original_cell_volume 2569.60(9)
_cod_original_sg_symbol_H-M 'P 21/c'
_cod_database_code 4326977

loop_
_symmetry_equiv_pos_as_xyz
'x, y, z'
'-x, y+1/2, -z+1/2'
'-x, -y, -z'
'x, -y-1/2, z-1/2'

loop_
_atom_site_label
_atom_site_type_symbol
_atom_site_fract_x
_atom_site_fract_y
_atom_site_fract_z
_atom_site_U_iso_or_equiv
_atom_site_adp_type
_atom_site_occupancy
_atom_site_symmetry_multiplicity
_atom_site_calc_flag
_atom_site_refinement_flags
I I 0.312237(15) 0.325596(12) 0.108794(13) 0.01967(6) Uani 1 1 d .
Ru Ru 0.248729(17) 0.348133(14) 0.258474(15) 0.01327(6) Uani 1 1 d .
N1 N 0.10831(19) 0.42205(16) 0.17680(16) 0.0191(5) Uani 1 1 d .
N2 N 0.14293(19) 0.24218(16) 0.21838(16) 0.0178(5) Uani 1 1 d .
N3 N 0.34967(19) 0.23353(15) 0.32199(16) 0.0190(5) Uani 1 1 d .
N4 N 0.35786(18) 0.46260(15) 0.31837(16) 0.0162(5) Uani 1 1 d .
N5 N 0.20401(18) 0.37955(15) 0.37053(16) 0.0146(5) Uani 1 1 d .
C1 C 0.0968(3) 0.5164(2) 0.1553(2) 0.0257(7) Uani 1 1 d .
H1A H 0.1599 0.5576 0.1788 0.031 Uiso 1 1 calc R
C2 C -0.0037(3) 0.5556(2) 0.1001(2) 0.0353(9) Uani 1 1 d .
H2A H -0.0092 0.6227 0.0862 0.042 Uiso 1 1 calc R
C3 C -0.0958(3) 0.4966(3) 0.0655(2) 0.0404(9) Uani 1 1 d .
H3A H -0.1656 0.5225 0.0281 0.048 Uiso 1 1 calc R
C4 C -0.0855(3) 0.4003(3) 0.0858(2) 0.0342(8) Uani 1 1 d .
H4A H -0.1481 0.3586 0.0621 0.041 Uiso 1 1 calc R
C5 C 0.0170(2) 0.3634(2) 0.1414(2) 0.0238(6) Uani 1 1 d .
C6 C 0.0357(2) 0.2611(2) 0.1655(2) 0.0228(6) Uani 1 1 d .
C7 C -0.0422(3) 0.1867(2) 0.1431(2) 0.0319(8) Uani 1 1 d .
H7A H -0.1176 0.1990 0.1061 0.038 Uiso 1 1 calc R
C8 C -0.0088(3) 0.0950(2) 0.1753(2) 0.0363(9) Uani 1 1 d .
H8A H -0.0616 0.0438 0.1602 0.044 Uiso 1 1 calc R
C9 C 0.0998(3) 0.0768(2) 0.2288(2) 0.0294(8) Uani 1 1 d .
H9A H 0.1222 0.0135 0.2511 0.035 Uiso 1 1 calc R
C10 C 0.1765(3) 0.15151(18) 0.2501(2) 0.0206(6) Uani 1 1 d .
C11 C 0.2947(3) 0.14659(19) 0.3065(2) 0.0220(6) Uani 1 1 d .
C12 C 0.3507(3) 0.0612(2) 0.3410(2) 0.0310(8) Uani 1 1 d .
H12A H 0.3117 0.0015 0.3300 0.037 Uiso 1 1 calc R
C13 C 0.4633(3) 0.0638(2) 0.3912(2) 0.0382(9) Uani 1 1 d .
H13A H 0.5025 0.0060 0.4156 0.046 Uiso 1 1 calc R
C14 C 0.5180(3) 0.1505(2) 0.4053(2) 0.0367(8) Uani 1 1 d .
H14A H 0.5957 0.1535 0.4392 0.044 Uiso 1 1 calc R
C15 C 0.4593(3) 0.2332(2) 0.3701(2) 0.0265(7) Uani 1 1 d .
H15A H 0.4983 0.2929 0.3803 0.032 Uiso 1 1 calc R
C16 C 0.4393(2) 0.49959(19) 0.2917(2) 0.0211(6) Uani 1 1 d .
H16A H 0.4535 0.4704 0.2414 0.025 Uiso 1 1 calc R
C17 C 0.5035(2) 0.57815(19) 0.3342(2) 0.0233(6) Uani 1 1 d .
H17A H 0.5606 0.6019 0.3134 0.028 Uiso 1 1 calc R
C18 C 0.4835(2) 0.6213(2) 0.4067(2) 0.0252(7) Uani 1 1 d .
H18A H 0.5249 0.6766 0.4356 0.030 Uiso 1 1 calc R
C19 C 0.4020(2) 0.58309(19) 0.4370(2) 0.0236(6) Uani 1 1 d .
H19A H 0.3873 0.6115 0.4875 0.028 Uiso 1 1 calc R
C20 C 0.3422(2) 0.50306(18) 0.39306(19) 0.0161(5) Uani 1 1 d .
C21 C 0.2572(2) 0.45584(18) 0.42306(19) 0.0156(6) Uani 1 1 d .
C22 C 0.2294(2) 0.4859(2) 0.4976(2) 0.0211(6) Uani 1 1 d .
H22A H 0.2686 0.5379 0.5348 0.025 Uiso 1 1 calc R
C23 C 0.1444(2) 0.4400(2) 0.5178(2) 0.0237(6) Uani 1 1 d .
H23A H 0.1238 0.4608 0.5682 0.028 Uiso 1 1 calc R
C24 C 0.0898(2) 0.3638(2) 0.4638(2) 0.0222(6) Uani 1 1 d .
H24A H 0.0309 0.3314 0.4763 0.027 Uiso 1 1 calc R
C25 C 0.1218(2) 0.33528(19) 0.3917(2) 0.0213(6) Uani 1 1 d .
H25A H 0.0845 0.2822 0.3552 0.026 Uiso 1 1 calc R
P P 0.24034(7) -0.29254(6) 0.68304(7) 0.0316(2) Uani 1 1 d .
F1 F 0.30111(19) -0.19137(15) 0.7027(2) 0.0640(8) Uani 1 1 d .
F2 F 0.1317(2) -0.24449(17) 0.6892(3) 0.1061(13) Uani 1 1 d .
F3 F 0.1792(2) -0.39382(13) 0.66167(19) 0.0595(7) Uani 1 1 d .
F4 F 0.3470(2) -0.34267(18) 0.6793(3) 0.1061(14) Uani 1 1 d .
F5 F 0.2015(3) -0.2719(2) 0.57927(19) 0.1161(14) Uani 1 1 d .
F6 F 0.2767(4) -0.3162(2) 0.7890(2) 0.1280(15) Uani 1 1 d .

loop_
_atom_site_aniso_label
_atom_site_aniso_U_11
_atom_site_aniso_U_22
_atom_site_aniso_U_33
_atom_site_aniso_U_23
_atom_site_aniso_U_13
_atom_site_aniso_U_12
I 0.02099(10) 0.02061(10) 0.01927(11) -0.00127(7) 0.00932(8) 0.00222(7)
Ru 0.01271(11) 0.01268(10) 0.01472(12) -0.00110(8) 0.00508(9) -0.00096(8)
N1 0.0206(13) 0.0246(12) 0.0144(12) 0.0010(10) 0.0089(10) 0.0043(10)
N2 0.0189(12) 0.0216(12) 0.0151(12) -0.0042(10) 0.0087(10) -0.0043(9)
N3 0.0207(13) 0.0185(11) 0.0187(13) -0.0002(10) 0.0078(11) 0.0029(9)
N4 0.0141(11) 0.0156(11) 0.0184(13) 0.0014(10) 0.0049(10) -0.0002(8)
N5 0.0132(11) 0.0152(11) 0.0151(12) 0.0018(9) 0.0044(10) 0.0009(8)
C1 0.0365(18) 0.0254(15) 0.0200(16) 0.0011(13) 0.0161(14) 0.0106(13)
C2 0.051(2) 0.0399(19) 0.0209(17) 0.0116(15) 0.0201(17) 0.0276(17)
C3 0.035(2) 0.068(2) 0.0187(17) 0.0057(18) 0.0099(15) 0.0296(18)
C4 0.0189(16) 0.064(2) 0.0188(17) 0.0006(16) 0.0050(13) 0.0103(15)
C5 0.0182(15) 0.0394(17) 0.0152(15) -0.0041(14) 0.0076(12) 0.0021(12)
C6 0.0180(15) 0.0359(16) 0.0166(15) -0.0050(13) 0.0088(12) -0.0053(12)
C7 0.0204(16) 0.059(2) 0.0170(16) -0.0095(16) 0.0074(13) -0.0172(15)
C8 0.047(2) 0.045(2) 0.0231(18) -0.0157(16) 0.0199(17) -0.0296(17)
C9 0.049(2) 0.0245(15) 0.0222(17) -0.0074(13) 0.0223(16) -0.0161(14)
C10 0.0332(17) 0.0168(13) 0.0189(15) -0.0050(12) 0.0179(14) -0.0054(11)
C11 0.0349(17) 0.0168(13) 0.0205(15) 0.0031(12) 0.0176(14) 0.0034(12)
C12 0.052(2) 0.0216(15) 0.0284(18) 0.0057(14) 0.0252(17) 0.0074(14)
C13 0.056(2) 0.0367(19) 0.0287(19) 0.0133(16) 0.0231(18) 0.0247(17)
C14 0.0325(19) 0.052(2) 0.0236(18) 0.0045(16) 0.0065(15) 0.0167(16)
C15 0.0232(16) 0.0321(16) 0.0220(17) 0.0014(14) 0.0050(13) 0.0051(12)
C16 0.0199(15) 0.0205(14) 0.0239(16) -0.0015(13) 0.0087(13) -0.0022(11)
C17 0.0188(15) 0.0253(15) 0.0256(17) 0.0002(13) 0.0072(13) -0.0078(11)
C18 0.0238(16) 0.0219(14) 0.0269(17) -0.0031(13) 0.0049(14) -0.0095(12)
C19 0.0253(16) 0.0214(14) 0.0229(16) -0.0055(13) 0.0067(13) -0.0042(12)
C20 0.0129(13) 0.0179(13) 0.0151(14) -0.0003(11) 0.0017(11) 0.0001(10)
C21 0.0122(13) 0.0172(13) 0.0146(14) 0.0022(11) 0.0010(11) 0.0026(10)
C22 0.0221(15) 0.0244(14) 0.0144(14) -0.0036(12) 0.0032(12) -0.0005(11)
C23 0.0268(17) 0.0300(15) 0.0168(15) 0.0010(13) 0.0105(13) 0.0047(12)
C24 0.0211(15) 0.0255(14) 0.0225(16) 0.0038(13) 0.0106(13) -0.0011(12)
C25 0.0219(15) 0.0199(14) 0.0240(16) 0.0007(12) 0.0101(13) -0.0034(11)
P 0.0287(5) 0.0245(4) 0.0411(6) -0.0075(4) 0.0114(4) -0.0050(3)
F1 0.0468(14) 0.0419(12) 0.101(2) -0.0295(13) 0.0231(15) -0.0221(10)
F2 0.0697(19) 0.0443(14) 0.233(4) -0.0349(19) 0.089(2) -0.0122(12)
F3 0.0675(16) 0.0250(10) 0.094(2) -0.0112(12) 0.0374(15) -0.0153(10)
F4 0.0436(16) 0.0648(17) 0.217(4) -0.012(2) 0.054(2) 0.0035(12)
F5 0.210(4) 0.0690(18) 0.0409(17) 0.0160(15) 0.006(2) -0.050(2)
F6 0.219(5) 0.101(2) 0.049(2) -0.0045(18) 0.027(3) -0.024(2)

loop_
_atom_type_symbol
_atom_type_description
_atom_type_scat_dispersion_real
_atom_type_scat_dispersion_imag
_atom_type_scat_source
C C 0.0033 0.0016 'International Tables Vol C Tables 4.2.6.8 and 6.1.1.4'
H H 0.0000 0.0000 'International Tables Vol C Tables 4.2.6.8 and 6.1.1.4'
N N 0.0061 0.0033 'International Tables Vol C Tables 4.2.6.8 and 6.1.1.4'
F F 0.0171 0.0103 'International Tables Vol C Tables 4.2.6.8 and 6.1.1.4'
P P 0.1023 0.0942 'International Tables Vol C Tables 4.2.6.8 and 6.1.1.4'
Ru Ru -1.2594 0.8363 'International Tables Vol C Tables 4.2.6.8 and 6.1.1.4'
I I -0.4742 1.8119 'International Tables Vol C Tables 4.2.6.8 and 6.1.1.4'

loop_
_geom_angle_atom_site_label_1
_geom_angle_atom_site_label_2
_geom_angle_atom_site_label_3
_geom_angle
N2 Ru N5 93.84(9)
N2 Ru N1 79.54(9)
N5 Ru N1 88.88(9)
N2 Ru N3 79.83(9)
N5 Ru N3 93.86(9)
N1 Ru N3 159.32(9)
N2 Ru N4 172.18(9)
N5 Ru N4 78.47(9)
N1 Ru N4 101.50(9)
N3 Ru N4 99.13(9)
N2 Ru I 90.99(7)
N5 Ru I 174.28(6)
N1 Ru I 89.00(6)
N3 Ru I 89.99(7)
N4 Ru I 96.76(6)
C1 N1 C5 118.1(3)
C1 N1 Ru 129.0(2)
C5 N1 Ru 112.88(18)
C6 N2 C10 121.5(2)
C6 N2 Ru 119.48(19)
C10 N2 Ru 118.84(19)
C15 N3 C11 117.8(2)
C15 N3 Ru 128.91(19)
C11 N3 Ru 113.13(19)
C16 N4 C20 117.3(2)
C16 N4 Ru 128.0(2)
C20 N4 Ru 114.71(17)
C21 N5 C25 118.4(2)
C21 N5 Ru 116.37(17)
C25 N5 Ru 125.06(19)
N1 C1 C2 122.3(3)
N1 C1 H1A 118.9
C2 C1 H1A 118.9
C1 C2 C3 119.5(3)
C1 C2 H2A 120.3
C3 C2 H2A 120.3
C4 C3 C2 119.1(3)
C4 C3 H3A 120.4
C2 C3 H3A 120.4
C3 C4 C5 119.8(3)
C3 C4 H4A 120.1
C5 C4 H4A 120.1
N1 C5 C4 121.2(3)
N1 C5 C6 115.5(2)
C4 C5 C6 123.3(3)
N2 C6 C7 119.6(3)
N2 C6 C5 112.5(2)
C7 C6 C5 127.9(3)
C6 C7 C8 119.2(3)
C6 C7 H7A 120.4
C8 C7 H7A 120.4
C9 C8 C7 120.7(3)
C9 C8 H8A 119.6
C7 C8 H8A 119.6
C10 C9 C8 119.4(3)
C10 C9 H9A 120.3
C8 C9 H9A 120.3
N2 C10 C9 119.7(3)
N2 C10 C11 113.0(2)
C9 C10 C11 127.4(3)
N3 C11 C12 121.0(3)
N3 C11 C10 115.1(2)
C12 C11 C10 123.9(3)
C13 C12 C11 119.6(3)
C13 C12 H12A 120.2
C11 C12 H12A 120.2
C12 C13 C14 119.2(3)
C12 C13 H13A 120.4
C14 C13 H13A 120.4
C15 C14 C13 119.3(3)
C15 C14 H14A 120.3
C13 C14 H14A 120.3
N3 C15 C14 123.1(3)
N3 C15 H15A 118.5
C14 C15 H15A 118.5
N4 C16 C17 123.1(3)
N4 C16 H16A 118.4
C17 C16 H16A 118.4
C18 C17 C16 119.1(3)
C18 C17 H17A 120.5
C16 C17 H17A 120.5
C17 C18 C19 118.9(3)
C17 C18 H18A 120.5
C19 C18 H18A 120.5
C18 C19 C20 119.3(3)
C18 C19 H19A 120.3
C20 C19 H19A 120.3
N4 C20 C19 122.1(3)
N4 C20 C21 115.2(2)
C19 C20 C21 122.8(3)
N5 C21 C22 120.9(2)
N5 C21 C20 115.1(2)
C22 C21 C20 123.9(2)
C23 C22 C21 119.8(3)
C23 C22 H22A 120.1
C21 C22 H22A 120.1
C22 C23 C24 119.1(3)
C22 C23 H23A 120.4
C24 C23 H23A 120.4
C25 C24 C23 119.1(3)
C25 C24 H24A 120.5
C23 C24 H24A 120.5
N5 C25 C24 122.7(3)
N5 C25 H25A 118.6
C24 C25 H25A 118.6
F5 P F4 90.9(2)
F5 P F6 178.0(2)
F4 P F6 89.9(3)
F5 P F2 90.6(2)
F4 P F2 178.0(2)
F6 P F2 88.6(2)
F5 P F1 89.90(16)
F4 P F1 91.51(14)
F6 P F1 91.92(17)
F2 P F1 89.82(13)
F5 P F3 89.24(15)
F4 P F3 88.30(14)
F6 P F3 88.94(17)
F2 P F3 90.40(13)
F1 P F3 179.12(16)

loop_
_geom_bond_atom_site_label_1
_geom_bond_atom_site_label_2
_geom_bond_distance
I Ru 2.7257(3)
Ru N2 1.944(2)
Ru N5 2.053(2)
Ru N1 2.073(2)
Ru N3 2.067(2)
Ru N4 2.103(2)
N1 C1 1.343(3)
N1 C5 1.370(4)
N2 C6 1.356(4)
N2 C10 1.362(3)
N3 C15 1.339(4)
N3 C11 1.372(3)
N4 C16 1.343(3)
N4 C20 1.361(3)
N5 C21 1.364(3)
N5 C25 1.348(3)
C1 C2 1.384(4)
C1 H1A 0.9500
C2 C3 1.380(5)
C2 H2A 0.9500
C3 C4 1.365(5)
C3 H3A 0.9500
C4 C5 1.392(4)
C4 H4A 0.9500
C5 C6 1.463(4)
C6 C7 1.389(4)
C7 C8 1.377(5)
C7 H7A 0.9500
C8 C9 1.371(5)
C8 H8A 0.9500
C9 C10 1.382(4)
C9 H9A 0.9500
C10 C11 1.461(4)
C11 C12 1.390(4)
C12 C13 1.378(5)
C12 H12A 0.9500
C13 C14 1.367(5)
C13 H13A 0.9500
C14 C15 1.374(4)
C14 H14A 0.9500
C15 H15A 0.9500
C16 C17 1.384(4)
C16 H16A 0.9500
C17 C18 1.373(4)
C17 H17A 0.9500
C18 C19 1.383(4)
C18 H18A 0.9500
C19 C20 1.384(4)
C19 H19A 0.9500
C20 C21 1.470(4)
C21 C22 1.385(4)
C22 C23 1.381(4)
C22 H22A 0.9500
C23 C24 1.378(4)
C23 H23A 0.9500
C24 C25 1.373(4)
C24 H24A 0.9500
C25 H25A 0.9500
P F5 1.539(3)
P F4 1.545(3)
P F6 1.581(3)
P F2 1.569(3)
P F1 1.579(2)
P F3 1.583(2)
